data_7021039
loop_
_publ_author_name
'Suttil, James A.'
'McGuinness, David S.'
'Gardiner, Michael G.'
'Evans, Stephen J.'

_publ_section_title
;
 Ethylene polymerisation and oligomerisation with arene-substituted
 phenoxy-imine complexes of titanium: investigation of multi-mechanism
 catalytic behaviour.
;
_journal_issue 12
_journal_name_full 'Dalton transactions (Cambridge, England : 2003)'
_journal_page_first 4185
_journal_page_last 4196
_journal_paper_doi 10.1039/c3dt32183e
_journal_volume 42
_journal_year 2013
_chemical_formula_sum 'C25 H34 Cl3 N O2 Ti'
_chemical_formula_weight 534.78
_chemical_name_systematic
;
?
;
_space_group_IT_number 33
_symmetry_cell_setting orthorhombic
_symmetry_Int_Tables_number 33
_symmetry_space_group_name_Hall 'P 2c -2n'
_symmetry_space_group_name_H-M 'P n a 21'
_atom_sites_solution_hydrogens geom
_atom_sites_solution_primary direct
_atom_sites_solution_secondary difmap
_audit_creation_method SHELXL-97
_cell_angle_alpha 90.00
_cell_angle_beta 90.00
_cell_angle_gamma 90.00
_cell_formula_units_Z 4
_cell_length_a 25.105(3)
_cell_length_b 10.6280(12)
_cell_length_c 9.7480(15)
_cell_measurement_reflns_used 25105
_cell_measurement_temperature 100(2)
_cell_measurement_theta_max 28.05
_cell_measurement_theta_min 2.08
_cell_volume 2600.9(6)
_computing_cell_refinement XDS
_computing_data_collection BLU-ICE
_computing_data_reduction XDS
_computing_molecular_graphics
;
'X-SEED (Barbour, 2008) and ORTEPIII (Farrugia, 1998)'
;
_computing_publication_material 'WinGX (Farrugia, 1999)'
_computing_structure_refinement 'SHELXL-97 (Sheldrick, 1997)'
_computing_structure_solution 'SHELXS-97 (Sheldrick, 1990)'
_diffrn_ambient_temperature 100(2)
_diffrn_detector_area_resol_mean 'ADSC Q210'
_diffrn_measured_fraction_theta_full 0.994
_diffrn_measured_fraction_theta_max 0.994
_diffrn_measurement_device_type '3-BM1 Australian Synchrotron'
_diffrn_measurement_method Rotation
_diffrn_radiation_monochromator Si<111>
_diffrn_radiation_source 'synchrotron BM'
_diffrn_radiation_type Synchrotron
_diffrn_radiation_wavelength 0.71073
_diffrn_reflns_av_R_equivalents 0.0477
_diffrn_reflns_av_sigmaI/netI 0.0247
_diffrn_reflns_limit_h_max 33
_diffrn_reflns_limit_h_min -33
_diffrn_reflns_limit_k_max 13
_diffrn_reflns_limit_k_min -13
_diffrn_reflns_limit_l_max 12
_diffrn_reflns_limit_l_min -12
_diffrn_reflns_number 42641
_diffrn_reflns_theta_full 28.05
_diffrn_reflns_theta_max 28.05
_diffrn_reflns_theta_min 2.08
_exptl_absorpt_coefficient_mu 0.659
_exptl_absorpt_correction_type none
_exptl_crystal_colour red
_exptl_crystal_density_diffrn 1.366
_exptl_crystal_density_method 'not measured'
_exptl_crystal_description prism
_exptl_crystal_F_000 1120
_exptl_crystal_size_max 0.05
_exptl_crystal_size_mid 0.03
_exptl_crystal_size_min 0.03
_refine_diff_density_max 0.563
_refine_diff_density_min -0.621
_refine_diff_density_rms 0.076
_refine_ls_abs_structure_details 'Flack H D (1983), Acta Cryst. A39, 876-881'
_refine_ls_abs_structure_Flack 0.23(3)
_refine_ls_extinction_method none
_refine_ls_goodness_of_fit_ref 1.070
_refine_ls_hydrogen_treatment constr
_refine_ls_matrix_type full
_refine_ls_number_parameters 289
_refine_ls_number_reflns 6238
_refine_ls_number_restraints 1
_refine_ls_restrained_S_all 1.070
_refine_ls_R_factor_all 0.0405
_refine_ls_R_factor_gt 0.0372
_refine_ls_shift/su_max 0.001
_refine_ls_shift/su_mean 0.000
_refine_ls_structure_factor_coef Fsqd
_refine_ls_weighting_details 'calc w=1/[\s^2^(Fo^2^)+(0.0541P)^2^+1.8374P] where P=(Fo^2^+2Fc^2^)/3'
_refine_ls_weighting_scheme calc
_refine_ls_wR_factor_gt 0.0942
_refine_ls_wR_factor_ref 0.0961
_reflns_number_gt 5874
_reflns_number_total 6238
_reflns_threshold_expression >2sigma(I)
_cod_data_source_file c3dt32183e.txt
_cod_data_source_block d:\23js51
_cod_database_code 7021039

loop_
_symmetry_equiv_pos_as_xyz
'x, y, z'
'-x, -y, z+1/2'
'-x+1/2, y+1/2, z+1/2'
'x+1/2, -y+1/2, z'

loop_
_atom_site_label
_atom_site_type_symbol
_atom_site_fract_x
_atom_site_fract_y
_atom_site_fract_z
_atom_site_U_iso_or_equiv
_atom_site_adp_type
_atom_site_occupancy
_atom_site_symmetry_multiplicity
_atom_site_calc_flag
_atom_site_refinement_flags
Ti1 Ti 0.728204(14) 0.45928(4) 0.73276(5) 0.01362(9) Uani 1 1 d .
Cl1 Cl 0.74037(3) 0.49027(6) 0.96461(6) 0.02143(12) Uani 1 1 d .
Cl2 Cl 0.73405(2) 0.45418(6) 0.49661(6) 0.01804(12) Uani 1 1 d .
Cl3 Cl 0.68188(2) 0.27385(5) 0.74971(7) 0.02327(13) Uani 1 1 d .
O1 O 0.67044(6) 0.55651(15) 0.7314(2) 0.0174(3) Uani 1 1 d .
O2 O 0.79909(6) 0.33780(15) 0.7452(2) 0.0161(3) Uani 1 1 d .
N1 N 0.77384(7) 0.64668(18) 0.7170(2) 0.0136(4) Uani 1 1 d .
C1 C 0.65212(8) 0.6747(2) 0.7410(3) 0.0153(4) Uani 1 1 d .
C2 C 0.68994(8) 0.7708(2) 0.7326(3) 0.0152(4) Uani 1 1 d .
C3 C 0.67272(9) 0.8961(2) 0.7375(3) 0.0193(4) Uani 1 1 d .
H3 H 0.6979 0.9627 0.7323 0.023 Uiso 1 1 calc R
C4 C 0.61915(10) 0.9223(2) 0.7500(3) 0.0235(5) Uani 1 1 d .
H4 H 0.6072 1.0071 0.7510 0.028 Uiso 1 1 calc R
C5 C 0.58256(10) 0.8246(3) 0.7612(3) 0.0243(5) Uani 1 1 d .
H5 H 0.5460 0.8451 0.7726 0.029 Uiso 1 1 calc R
C6 C 0.59697(9) 0.6983(2) 0.7565(3) 0.0192(5) Uani 1 1 d .
C7 C 0.55671(10) 0.5903(3) 0.7673(3) 0.0247(6) Uani 1 1 d .
C8 C 0.55897(12) 0.5063(3) 0.6402(3) 0.0343(7) Uani 1 1 d .
H8A H 0.5513 0.5567 0.5583 0.052 Uiso 1 1 calc R
H8B H 0.5325 0.4390 0.6486 0.052 Uiso 1 1 calc R
H8C H 0.5946 0.4694 0.6320 0.052 Uiso 1 1 calc R
C9 C 0.56830(11) 0.5128(3) 0.8968(4) 0.0302(6) Uani 1 1 d .
H9A H 0.5663 0.5675 0.9776 0.045 Uiso 1 1 calc R
H9B H 0.6040 0.4762 0.8902 0.045 Uiso 1 1 calc R
H9C H 0.5419 0.4453 0.9051 0.045 Uiso 1 1 calc R
C10 C 0.49951(11) 0.6419(3) 0.7800(4) 0.0360(7) Uani 1 1 d .
H10A H 0.4969 0.6954 0.8616 0.054 Uiso 1 1 calc R
H10B H 0.4744 0.5717 0.7881 0.054 Uiso 1 1 calc R
H10C H 0.4908 0.6916 0.6983 0.054 Uiso 1 1 calc R
C11 C 0.74731(9) 0.7508(2) 0.7207(2) 0.0146(4) Uani 1 1 d .
H11 H 0.7682 0.8252 0.7147 0.018 Uiso 1 1 calc R
C12 C 0.83443(9) 0.6616(2) 0.7062(2) 0.0147(4) Uani 1 1 d .
C13 C 0.85828(10) 0.6108(3) 0.8397(3) 0.0195(5) Uani 1 1 d .
H13A H 0.8471 0.5232 0.8528 0.029 Uiso 1 1 calc R
H13B H 0.8458 0.6618 0.9170 0.029 Uiso 1 1 calc R
H13C H 0.8972 0.6148 0.8349 0.029 Uiso 1 1 calc R
C14 C 0.85285(10) 0.7976(2) 0.6889(3) 0.0210(5) Uani 1 1 d .
H14A H 0.8381 0.8322 0.6038 0.032 Uiso 1 1 calc R
H14B H 0.8918 0.8002 0.6848 0.032 Uiso 1 1 calc R
H14C H 0.8405 0.8478 0.7670 0.032 Uiso 1 1 calc R
C15 C 0.85117(9) 0.5840(2) 0.5795(2) 0.0164(5) Uani 1 1 d .
H15A H 0.8381 0.4968 0.5917 0.020 Uiso 1 1 calc R
H15B H 0.8331 0.6194 0.4980 0.020 Uiso 1 1 calc R
C16 C 0.91043(9) 0.5786(2) 0.5501(3) 0.0175(4) Uani 1 1 d .
C17 C 0.94206(10) 0.4833(2) 0.6051(3) 0.0230(5) Uani 1 1 d .
H17 H 0.9267 0.4239 0.6663 0.028 Uiso 1 1 calc R
C18 C 0.99595(11) 0.4738(3) 0.5713(3) 0.0278(6) Uani 1 1 d .
H18 H 1.0169 0.4079 0.6089 0.033 Uiso 1 1 calc R
C19 C 1.01879(10) 0.5602(3) 0.4833(3) 0.0290(6) Uani 1 1 d .
H19 H 1.0555 0.5540 0.4606 0.035 Uiso 1 1 calc R
C20 C 0.98802(11) 0.6562(3) 0.4279(3) 0.0248(5) Uani 1 1 d .
H20 H 1.0036 0.7157 0.3673 0.030 Uiso 1 1 calc R
C21 C 0.93410(10) 0.6651(2) 0.4614(3) 0.0207(5) Uani 1 1 d .
H21 H 0.9132 0.7310 0.4233 0.025 Uiso 1 1 calc R
C22 C 0.81548(11) 0.2778(2) 0.8745(3) 0.0211(5) Uani 1 1 d .
H22A H 0.7852 0.2326 0.9172 0.025 Uiso 1 1 calc R
H22B H 0.8291 0.3411 0.9402 0.025 Uiso 1 1 calc R
C23 C 0.85908(11) 0.1869(3) 0.8332(3) 0.0216(5) Uani 1 1 d .
H23A H 0.8933 0.2307 0.8170 0.026 Uiso 1 1 calc R
H23B H 0.8642 0.1202 0.9029 0.026 Uiso 1 1 calc R
C24 C 0.83615(13) 0.1346(3) 0.7018(3) 0.0311(6) Uani 1 1 d .
H24A H 0.8089 0.0696 0.7212 0.037 Uiso 1 1 calc R
H24B H 0.8644 0.0973 0.6439 0.037 Uiso 1 1 calc R
C25 C 0.81127(11) 0.2488(2) 0.6319(3) 0.0210(5) Uani 1 1 d .
H25A H 0.8365 0.2870 0.5658 0.025 Uiso 1 1 calc R
H25B H 0.7784 0.2248 0.5824 0.025 Uiso 1 1 calc R

loop_
_atom_site_aniso_label
_atom_site_aniso_U_11
_atom_site_aniso_U_22
_atom_site_aniso_U_33
_atom_site_aniso_U_23
_atom_site_aniso_U_13
_atom_site_aniso_U_12
Ti1 0.01193(17) 0.01393(18) 0.01500(18) 0.00029(15) 0.00181(18) 0.00040(13)
Cl1 0.0267(3) 0.0231(3) 0.0144(3) -0.0009(2) 0.0043(2) 0.0026(2)
Cl2 0.0164(3) 0.0237(3) 0.0140(3) -0.0002(2) -0.0015(2) -0.0002(2)
Cl3 0.0205(2) 0.0193(3) 0.0301(3) 0.0016(2) 0.0048(3) -0.0055(2)
O1 0.0128(6) 0.0176(8) 0.0216(8) -0.0004(7) 0.0010(8) -0.0006(6)
O2 0.0182(7) 0.0161(7) 0.0140(8) 0.0001(7) -0.0004(7) 0.0033(6)
N1 0.0127(8) 0.0167(9) 0.0113(9) -0.0011(7) -0.0013(7) 0.0001(7)
C1 0.0137(9) 0.0187(10) 0.0135(10) 0.0016(9) -0.0002(9) 0.0035(7)
C2 0.0131(9) 0.0199(10) 0.0124(10) 0.0002(9) -0.0006(10) 0.0051(8)
C3 0.0193(10) 0.0212(11) 0.0176(10) -0.0009(10) -0.0011(11) 0.0052(8)
C4 0.0212(11) 0.0242(11) 0.0250(13) -0.0011(11) 0.0019(11) 0.0093(9)
C5 0.0183(11) 0.0307(13) 0.0238(13) 0.0023(11) 0.0018(10) 0.0100(10)
C6 0.0122(9) 0.0283(12) 0.0170(12) 0.0047(10) 0.0013(9) 0.0031(8)
C7 0.0116(10) 0.0349(14) 0.0276(15) 0.0097(11) 0.0020(9) 0.0010(10)
C8 0.0222(13) 0.0463(17) 0.0345(17) -0.0014(13) -0.0030(12) -0.0109(12)
C9 0.0156(13) 0.0368(16) 0.0382(16) 0.0139(13) 0.0050(11) 0.0010(11)
C10 0.0129(11) 0.0481(18) 0.0470(19) 0.0177(15) 0.0046(11) 0.0030(12)
C11 0.0134(9) 0.0165(10) 0.0140(10) 0.0003(8) -0.0019(9) -0.0002(7)
C12 0.0098(9) 0.0159(10) 0.0185(12) 0.0000(8) 0.0001(8) 0.0003(7)
C13 0.0180(12) 0.0224(12) 0.0183(11) -0.0011(9) -0.0028(9) 0.0023(9)
C14 0.0159(11) 0.0166(11) 0.0306(13) -0.0024(9) -0.0013(9) -0.0002(9)
C15 0.0110(10) 0.0190(11) 0.0193(12) -0.0014(8) 0.0011(8) 0.0003(8)
C16 0.0136(10) 0.0220(11) 0.0168(11) -0.0044(9) 0.0012(9) -0.0003(9)
C17 0.0211(11) 0.0248(12) 0.0229(12) -0.0018(11) 0.0007(11) 0.0046(9)
C18 0.0210(12) 0.0349(15) 0.0275(14) -0.0043(11) -0.0022(11) 0.0098(11)
C19 0.0157(11) 0.0437(15) 0.0275(14) -0.0126(12) 0.0056(11) 0.0018(11)
C20 0.0181(12) 0.0352(14) 0.0211(12) -0.0038(10) 0.0052(10) -0.0056(10)
C21 0.0183(11) 0.0243(11) 0.0196(12) -0.0009(10) 0.0018(10) -0.0007(9)
C22 0.0262(13) 0.0189(12) 0.0182(12) 0.0059(9) 0.0006(10) 0.0047(10)
C23 0.0195(12) 0.0195(12) 0.0259(13) 0.0006(10) -0.0037(10) 0.0029(9)
C24 0.0355(15) 0.0255(14) 0.0324(16) -0.0064(11) -0.0034(12) 0.0092(11)
C25 0.0274(12) 0.0173(10) 0.0183(12) -0.0050(9) 0.0017(10) 0.0027(9)

loop_
_atom_type_symbol
_atom_type_description
_atom_type_scat_dispersion_real
_atom_type_scat_dispersion_imag
_atom_type_scat_source
C C 0.0033 0.0016 'International Tables Vol C Tables 4.2.6.8 and 6.1.1.4'
H H 0.0000 0.0000 'International Tables Vol C Tables 4.2.6.8 and 6.1.1.4'
N N 0.0061 0.0033 'International Tables Vol C Tables 4.2.6.8 and 6.1.1.4'
O O 0.0106 0.0060 'International Tables Vol C Tables 4.2.6.8 and 6.1.1.4'
Cl Cl 0.1484 0.1585 'International Tables Vol C Tables 4.2.6.8 and 6.1.1.4'
Ti Ti 0.2776 0.4457 'International Tables Vol C Tables 4.2.6.8 and 6.1.1.4'

loop_
_geom_angle_atom_site_label_1
_geom_angle_atom_site_label_2
_geom_angle_atom_site_label_3
_geom_angle
O1 Ti1 O2 177.24(9)
O1 Ti1 Cl3 94.94(5)
O2 Ti1 Cl3 84.38(5)
O1 Ti1 N1 84.42(7)
O2 Ti1 N1 96.24(6)
Cl3 Ti1 N1 179.29(5)
O1 Ti1 Cl1 91.85(7)
O2 Ti1 Cl1 85.57(5)
Cl3 Ti1 Cl1 96.85(3)
N1 Ti1 Cl1 82.86(5)
O1 Ti1 Cl2 93.33(7)
O2 Ti1 Cl2 89.40(5)
Cl3 Ti1 Cl2 94.81(3)
N1 Ti1 Cl2 85.54(5)
Cl1 Ti1 Cl2 166.78(3)
C1 O1 Ti1 145.33(14)
C22 O2 C25 107.67(17)
C22 O2 Ti1 121.81(15)
C25 O2 Ti1 119.91(15)
C11 N1 C12 115.13(19)
C11 N1 Ti1 118.86(15)
C12 N1 Ti1 125.99(14)
O1 C1 C2 116.62(18)
O1 C1 C6 120.6(2)
C2 C1 C6 122.7(2)
C1 C2 C3 118.93(19)
C1 C2 C11 124.6(2)
C3 C2 C11 116.4(2)
C4 C3 C2 119.7(2)
C4 C3 H3 120.1
C2 C3 H3 120.1
C3 C4 C5 120.0(2)
C3 C4 H4 120.0
C5 C4 H4 120.0
C4 C5 C6 123.1(2)
C4 C5 H5 118.5
C6 C5 H5 118.5
C5 C6 C1 115.4(2)
C5 C6 C7 123.3(2)
C1 C6 C7 121.3(2)
C8 C7 C6 110.9(2)
C8 C7 C9 110.3(3)
C6 C7 C9 109.5(2)
C8 C7 C10 107.9(2)
C6 C7 C10 110.7(2)
C9 C7 C10 107.5(2)
C7 C8 H8A 109.5
C7 C8 H8B 109.5
H8A C8 H8B 109.5
C7 C8 H8C 109.5
H8A C8 H8C 109.5
H8B C8 H8C 109.5
C7 C9 H9A 109.5
C7 C9 H9B 109.5
H9A C9 H9B 109.5
C7 C9 H9C 109.5
H9A C9 H9C 109.5
H9B C9 H9C 109.5
C7 C10 H10A 109.5
C7 C10 H10B 109.5
H10A C10 H10B 109.5
C7 C10 H10C 109.5
H10A C10 H10C 109.5
H10B C10 H10C 109.5
N1 C11 C2 129.4(2)
N1 C11 H11 115.3
C2 C11 H11 115.3
C14 C12 C13 108.0(2)
C14 C12 N1 113.93(18)
C13 C12 N1 107.03(18)
C14 C12 C15 109.59(19)
C13 C12 C15 112.67(19)
N1 C12 C15 105.68(17)
C12 C13 H13A 109.5
C12 C13 H13B 109.5
H13A C13 H13B 109.5
C12 C13 H13C 109.5
H13A C13 H13C 109.5
H13B C13 H13C 109.5
C12 C14 H14A 109.5
C12 C14 H14B 109.5
H14A C14 H14B 109.5
C12 C14 H14C 109.5
H14A C14 H14C 109.5
H14B C14 H14C 109.5
C16 C15 C12 116.02(19)
C16 C15 H15A 108.3
C12 C15 H15A 108.3
C16 C15 H15B 108.3
C12 C15 H15B 108.3
H15A C15 H15B 107.4
C17 C16 C21 118.3(2)
C17 C16 C15 120.9(2)
C21 C16 C15 120.7(2)
C16 C17 C18 120.9(3)
C16 C17 H17 119.6
C18 C17 H17 119.6
C19 C18 C17 120.1(3)
C19 C18 H18 120.0
C17 C18 H18 120.0
C18 C19 C20 119.9(2)
C18 C19 H19 120.0
C20 C19 H19 120.0
C19 C20 C21 119.9(3)
C19 C20 H20 120.0
C21 C20 H20 120.0
C16 C21 C20 120.9(2)
C16 C21 H21 119.6
C20 C21 H21 119.6
O2 C22 C23 104.5(2)
O2 C22 H22A 110.9
C23 C22 H22A 110.9
O2 C22 H22B 110.9
C23 C22 H22B 110.9
H22A C22 H22B 108.9
C24 C23 C22 100.7(2)
C24 C23 H23A 111.6
C22 C23 H23A 111.6
C24 C23 H23B 111.6
C22 C23 H23B 111.6
H23A C23 H23B 109.4
C23 C24 C25 104.0(2)
C23 C24 H24A 110.9
C25 C24 H24A 110.9
C23 C24 H24B 110.9
C25 C24 H24B 110.9
H24A C24 H24B 109.0
O2 C25 C24 105.0(2)
O2 C25 H25A 110.8
C24 C25 H25A 110.8
O2 C25 H25B 110.8
C24 C25 H25B 110.8
H25A C25 H25B 108.8

loop_
_geom_bond_atom_site_label_1
_geom_bond_atom_site_label_2
_geom_bond_distance
Ti1 O1 1.7808(16)
Ti1 O2 2.2020(16)
Ti1 Cl3 2.2944(7)
Ti1 N1 2.3028(19)
Ti1 Cl1 2.3043(9)
Ti1 Cl2 2.3073(8)
O1 C1 1.340(3)
O2 C22 1.472(3)
O2 C25 1.486(3)
N1 C11 1.292(3)
N1 C12 1.533(3)
C1 C2 1.398(3)
C1 C6 1.415(3)
C2 C3 1.400(3)
C2 C11 1.461(3)
C3 C4 1.379(3)
C3 H3 0.9500
C4 C5 1.391(4)
C4 H4 0.9500
C5 C6 1.391(4)
C5 H5 0.9500
C6 C7 1.533(4)
C7 C8 1.528(4)
C7 C9 1.535(4)
C7 C10 1.542(4)
C8 H8A 0.9800
C8 H8B 0.9800
C8 H8C 0.9800
C9 H9A 0.9800
C9 H9B 0.9800
C9 H9C 0.9800
C10 H10A 0.9800
C10 H10B 0.9800
C10 H10C 0.9800
C11 H11 0.9500
C12 C14 1.527(3)
C12 C13 1.531(3)
C12 C15 1.543(3)
C13 H13A 0.9800
C13 H13B 0.9800
C13 H13C 0.9800
C14 H14A 0.9800
C14 H14B 0.9800
C14 H14C 0.9800
C15 C16 1.516(3)
C15 H15A 0.9900
C15 H15B 0.9900
C16 C17 1.394(4)
C16 C21 1.396(4)
C17 C18 1.396(4)
C17 H17 0.9500
C18 C19 1.381(5)
C18 H18 0.9500
C19 C20 1.389(4)
C19 H19 0.9500
C20 C21 1.396(3)
C20 H20 0.9500
C21 H21 0.9500
C22 C23 1.515(4)
C22 H22A 0.9900
C22 H22B 0.9900
C23 C24 1.510(4)
C23 H23A 0.9900
C23 H23B 0.9900
C24 C25 1.526(4)
C24 H24A 0.9900
C24 H24B 0.9900
C25 H25A 0.9900
C25 H25B 0.9900

loop_
_geom_torsion_atom_site_label_1
_geom_torsion_atom_site_label_2
_geom_torsion_atom_site_label_3
_geom_torsion_atom_site_label_4
_geom_torsion
O2 Ti1 O1 C1 92.5(14)
Cl3 Ti1 O1 C1 168.2(3)
N1 Ti1 O1 C1 -11.5(3)
Cl1 Ti1 O1 C1 71.2(3)
Cl2 Ti1 O1 C1 -96.6(3)
O1 Ti1 O2 C22 2.5(15)
Cl3 Ti1 O2 C22 -73.48(16)
N1 Ti1 O2 C22 106.18(17)
Cl1 Ti1 O2 C22 23.87(16)
Cl2 Ti1 O2 C22 -168.37(16)
O1 Ti1 O2 C25 142.7(14)
Cl3 Ti1 O2 C25 66.78(16)
N1 Ti1 O2 C25 -113.57(16)
Cl1 Ti1 O2 C25 164.13(16)
Cl2 Ti1 O2 C25 -28.11(16)
O1 Ti1 N1 C11 3.96(19)
O2 Ti1 N1 C11 -173.35(18)
Cl3 Ti1 N1 C11 -23(5)
Cl1 Ti1 N1 C11 -88.62(18)
Cl2 Ti1 N1 C11 97.74(18)
O1 Ti1 N1 C12 -177.81(18)
O2 Ti1 N1 C12 4.89(17)
Cl3 Ti1 N1 C12 156(5)
Cl1 Ti1 N1 C12 89.61(16)
Cl2 Ti1 N1 C12 -84.02(16)
Ti1 O1 C1 C2 12.3(5)
Ti1 O1 C1 C6 -168.7(2)
O1 C1 C2 C3 177.9(2)
C6 C1 C2 C3 -1.1(4)
O1 C1 C2 C11 -2.9(4)
C6 C1 C2 C11 178.1(2)
C1 C2 C3 C4 -0.2(4)
C11 C2 C3 C4 -179.4(3)
C2 C3 C4 C5 1.6(4)
C3 C4 C5 C6 -2.0(4)
C4 C5 C6 C1 0.7(4)
C4 C5 C6 C7 -179.3(3)
O1 C1 C6 C5 -178.2(2)
C2 C1 C6 C5 0.8(4)
O1 C1 C6 C7 1.9(4)
C2 C1 C6 C7 -179.2(2)
C5 C6 C7 C8 121.2(3)
C1 C6 C7 C8 -58.9(3)
C5 C6 C7 C9 -116.9(3)
C1 C6 C7 C9 63.0(3)
C5 C6 C7 C10 1.4(4)
C1 C6 C7 C10 -178.6(3)
C12 N1 C11 C2 -179.0(2)
Ti1 N1 C11 C2 -0.6(4)
C1 C2 C11 N1 -0.8(4)
C3 C2 C11 N1 178.3(3)
C11 N1 C12 C14 -5.0(3)
Ti1 N1 C12 C14 176.66(15)
C11 N1 C12 C13 114.3(2)
Ti1 N1 C12 C13 -64.0(2)
C11 N1 C12 C15 -125.4(2)
Ti1 N1 C12 C15 56.3(2)
C14 C12 C15 C16 59.5(3)
C13 C12 C15 C16 -60.7(3)
N1 C12 C15 C16 -177.28(19)
C12 C15 C16 C17 90.8(3)
C12 C15 C16 C21 -92.7(3)
C21 C16 C17 C18 -0.6(4)
C15 C16 C17 C18 176.1(2)
C16 C17 C18 C19 0.6(4)
C17 C18 C19 C20 -0.3(5)
C18 C19 C20 C21 0.0(4)
C17 C16 C21 C20 0.3(4)
C15 C16 C21 C20 -176.3(2)
C19 C20 C21 C16 -0.1(4)
C25 O2 C22 C23 26.1(2)
Ti1 O2 C22 C23 170.50(15)
O2 C22 C23 C24 -40.8(3)
C22 C23 C24 C25 40.1(3)
C22 O2 C25 C24 -0.6(3)
Ti1 O2 C25 C24 -145.85(17)
C23 C24 C25 O2 -25.1(3)
